data_9004140
loop_
_publ_author_name
'Meagher, E. P.'
'Lager, G. A.'

_publ_section_title
;
 Polyhedral thermal expansion in the TiO2 polymorphs: Refinement
 of the crystal structures of rutile and brookite at high temperatures
 Sample at 625 degrees C
;
_journal_name_full 'The Canadian Mineralogist'
_journal_page_first 77
_journal_page_last 85
_journal_volume 17
_journal_year 1979
_chemical_formula_sum 'O2 Ti'
_chemical_name_mineral Brookite
_space_group_IT_number 61
_symmetry_space_group_name_Hall '-P 2ac 2ab'
_symmetry_space_group_name_H-M 'P b c a'
_cell_angle_alpha 90
_cell_angle_beta 90
_cell_angle_gamma 90
_cell_length_a 9.211
_cell_length_b 5.472
_cell_length_c 5.171
_cell_formula_units_Z 8
_cell_volume 260.632
_database_code_amcsd 0005163
_exptl_crystal_density_diffrn 4.071
_cod_original_formula_sum 'Ti O2'
_cod_database_code 9004140

loop_
_space_group_symop_operation_xyz
x,y,z
x,1/2-y,1/2+z
-x,1/2+y,1/2-z
1/2-x,1/2+y,z
1/2+x,1/2-y,-z
1/2+x,y,1/2-z
1/2-x,-y,1/2+z
-x,-y,-z

loop_
_atom_site_aniso_label
_atom_site_aniso_U_11
_atom_site_aniso_U_22
_atom_site_aniso_U_33
_atom_site_aniso_U_12
_atom_site_aniso_U_13
_atom_site_aniso_U_23
Ti 0.01719 0.01669 0.01260 -0.00026 0.00000 0.00014
O1 0.01461 0.02169 0.01409 -0.00638 0.00097 -0.00215
O2 0.01676 0.02351 0.00135 0.00587 0.00193 0.00014

loop_
_atom_site_label
_atom_site_fract_x
_atom_site_fract_y
_atom_site_fract_z
Ti 0.12900 0.09990 0.86280
O1 0.00980 0.14840 0.18310
O2 0.23220 0.11170 0.53660

loop_
_cod_related_entry_id
_cod_related_entry_database
_cod_related_entry_code
1 ChemSpider 142802
2 AMCSD 0005163
